data_1567158
loop_
_publ_author_name
'de Oliveira Martins, In\^es'
'Marin, Francesco'
'Modena, Enrico'
'Maini, Lucia'

_publ_section_title
;
 On the crystal forms of NDI-C6: annealing and deposition procedures to
 access elusive polymorphs.
;
_journal_issue 0
_journal_name_full 'Faraday discussions'
_journal_page_first 490
_journal_page_last 507
_journal_paper_doi 10.1039/d1fd00100k
_journal_volume 235
_journal_year 2022
_chemical_formula_moiety C26H30N2O4
_chemical_formula_sum 'C26 H30 N2 O4'
_chemical_formula_weight 434.53
_chemical_name_systematic NDI-C6
_space_group_IT_number 2
_space_group_name_Hall '-P 1'
_space_group_name_H-M_alt 'P -1'
_symmetry_cell_setting triclininc
_symmetry_space_group_name_H-M 'P -1'
_audit_update_record
;
2021-11-25 deposited with the CCDC.	2022-01-19 downloaded from the CCDC.
;
_cell_angle_alpha 92.1464(13)
_cell_angle_beta 95.834(2)
_cell_angle_gamma 104.2269(12)
_cell_formula_units_Z 1
_cell_length_a 4.85556(6)
_cell_length_b 6.47166(7)
_cell_length_c 19.94656(13)
_cell_measurement_temperature 327
_cell_volume 603.153(11)
_diffrn_ambient_temperature 327
_diffrn_measurement_device_type PSI_MS-X04SA
_diffrn_radiation_probe x-ray
_diffrn_radiation_type synchrotron
_diffrn_radiation_wavelength 0.9999613
_exptl_crystal_colour yellowish
_exptl_crystal_density_diffrn 1.196
_pd_char_colour yellowish_brown
_pd_proc_ls_prof_R_factor 0.0213
_pd_proc_ls_prof_wR_expected 0.0123
_pd_proc_ls_prof_wR_factor 0.0345
_pd_spec_mounting glass
_pd_spec_mount_mode transmission
_refine_ls_goodness_of_fit_all 2.80799
_refine_ls_number_parameters 0.000000
_refine_ls_R_I_factor 0.0035
_refine_ls_shift/su_max 0.00651928904
_reflns_d_resolution_high 2.28114
_reflns_d_resolution_low 19.80160
_reflns_limit_h_max 2
_reflns_limit_h_min 0
_reflns_limit_k_max 2
_reflns_limit_k_min -2
_reflns_limit_l_max 8
_reflns_limit_l_min -8
_reflns_number_total 107
_cod_data_source_file d1fd00100k2.cif
_cod_data_source_block gamma
_cod_depositor_comments
;
The following automatic conversions were performed:

data item '_cell_measurement_temperature' value '327K' was changed to
'327' -- the value should be numeric and without a unit designator.

data item '_diffrn_ambient_temperature' value '327K' was changed to
'327' -- the value should be numeric and without a unit designator.

Automatic conversion script
Id: cif_fix_values 7556 2019-12-06 15:28:31Z antanas 

 Adding full bibliography for 1567158.cif.
;
_cod_original_cell_volume 603.152(11)
_cod_original_sg_symbol_H-M P-1
_cod_original_formula_sum C26H30N2O4
_cod_database_code 1567158

loop_
_symmetry_equiv_pos_as_xyz
'x, y, z '
'-x, -y, -z '

loop_
_atom_site_label
_atom_site_type_symbol
_atom_site_symmetry_multiplicity
_atom_site_fract_x
_atom_site_fract_y
_atom_site_fract_z
_atom_site_occupancy
_atom_site_B_iso_or_equiv
C4 C 2 0.0675(4) -0.0240(3) 0.03085(3) 1 3
C2 C 2 0.0503(8) 0.0874(5) 0.09172(4) 1 3
C3 C 2 -0.1016(12) 0.2426(6) 0.09067(16) 1 3
C6 C 2 -0.2376(14) 0.2888(8) 0.0298(2) 1 3
C1 C 2 0.1946(14) 0.0407(10) 0.15566(6) 1 3
O1 O 2 0.1941(18) 0.1379(12) 0.20899(7) 1 3
N1 N 2 0.3367(18) -0.1227(14) 0.15339(17) 1 3
C8 C 2 0.478(3) -0.177(2) 0.2173(2) 1 3
C9 C 2 0.286(3) -0.207(3) 0.2734(2) 1 6
C10 C 2 0.230(4) -0.434(3) 0.2952(6) 1 6
C11 C 2 0.341(6) -0.448(4) 0.3682(6) 1 6
C7 C 2 0.3574(18) -0.2339(13) 0.0938(2) 1 3
C12 C 2 0.334(7) -0.675(4) 0.3860(10) 1 9
O2 O 2 0.478(3) -0.3788(17) 0.0951(3) 1 3
C5 C 2 0.2248(11) -0.1734(8) 0.02989(16) 1 3
C13 C 2 0.105(9) -0.766(5) 0.4306(12) 1 9
H2 H 2 -0.1155(17) 0.3294(8) 0.1375(2) 1 3
H1 H 2 -0.352(2) 0.4138(12) 0.0290(3) 1 3
H3 H 2 0.667(3) -0.048(2) 0.2336(4) 1 3
H4 H 2 0.542(3) -0.324(2) 0.2080(3) 1 3
H5 H 2 0.084(3) -0.173(3) 0.2554(3) 1 6
H6 H 2 0.390(4) -0.097(3) 0.31646(19) 1 6
H7 H 2 0.334(6) -0.525(2) 0.2633(8) 1 6
H8 H 2 0.000(5) -0.504(4) 0.2885(9) 1 6
H9 H 2 0.210(7) -0.384(4) 0.4005(6) 1 6
H10 H 2 0.561(6) -0.352(4) 0.3774(9) 1 6
H11 H 2 0.541(8) -0.676(5) 0.4124(13) 1 6
H12 H 2 0.295(7) -0.776(3) 0.3394(11) 1 6
H13 H 2 -0.104(8) -0.768(5) 0.4047(15) 1 9
H14 H 2 0.112(10) -0.929(5) 0.4412(14) 1 9
H15 H 2 0.142(10) -0.668(6) 0.4777(10) 1 9
